data_1554707
loop_
_publ_author_name
'Hao, Er-Jun'
'Fu, Dan-Dan'
'Wang, Dong-Chao'
'Zhang, Tao'
'Qu, Gui-Rong'
'Li, Gong-Xin'
'Lan, Yu'
'Guo, Hai-Ming'

_publ_section_title
;
 Chemoselective asymmetric dearomative [3 + 2] cycloaddition reactions of
 purines with aminocyclopropanes
;
_journal_issue 6
_journal_name_full 'Organic Chemistry Frontiers'
_journal_page_first 863
_journal_paper_doi 10.1039/C9QO00039A
_journal_volume 6
_journal_year 2019
_chemical_formula_moiety 'C22 H26 Cl N5 O9'
_chemical_formula_sum 'C22 H26 Cl N5 O9'
_chemical_formula_weight 539.93
_space_group_crystal_system monoclinic
_space_group_IT_number 14
_space_group_name_Hall '-P 2ybc'
_space_group_name_H-M_alt 'P 1 21/c 1'
_atom_sites_solution_hydrogens geom
_audit_creation_date 2018-02-05
_audit_creation_method
;
Olex2 1.2-alpha
(compiled 2018.01.22 svn.r3481 for OlexSys, GUI svn.r5465)
;
_audit_update_record
;
2018-04-18 deposited with the CCDC.
2019-02-08 downloaded from the CCDC.
;
_cell_angle_alpha 90
_cell_angle_beta 98.1150(10)
_cell_angle_gamma 90
_cell_formula_units_Z 4
_cell_length_a 14.6444(2)
_cell_length_b 19.0270(3)
_cell_length_c 9.29920(10)
_cell_measurement_reflns_used 10087
_cell_measurement_temperature 291.42(10)
_cell_measurement_theta_max 72.5720
_cell_measurement_theta_min 4.6390
_cell_volume 2565.17(6)
_computing_cell_refinement 'CrysAlisPro 1.171.39.35c (Rigaku OD, 2017)'
_computing_data_collection 'CrysAlisPro 1.171.39.35c (Rigaku OD, 2017)'
_computing_data_reduction 'CrysAlisPro 1.171.39.35c (Rigaku OD, 2017)'
_computing_molecular_graphics 'Olex2 (Dolomanov et al., 2009)'
_computing_publication_material 'Olex2 (Dolomanov et al., 2009)'
_computing_structure_refinement 'ShelXL (Sheldrick, 2015)'
_computing_structure_solution 'SHELXT 2014/5 (Sheldrick, 2014)'
_diffrn_ambient_environment air
_diffrn_ambient_temperature 291.42(10)
_diffrn_detector 'CCD plate'
_diffrn_detector_area_resol_mean 8.0528
_diffrn_detector_type EosS2
_diffrn_measured_fraction_theta_full 1.000
_diffrn_measured_fraction_theta_max 0.985
_diffrn_measurement_details
;
List of Runs (angles in degrees, time in seconds):
  # Type    Start    End  Width  t~exp~   \w     \q     \k     \f   Frames
#--------------------------------------------------------------------------
  1  \w     23.00  90.00   1.00    1.00    --   36.21-125.00  90.00   67
  2  \w    -31.00  53.00   1.00    1.00    --   36.21 -57.00  90.00   84
  3  \w     23.00  90.00   1.00    1.00    --   36.21-125.00 -60.00   67
  4  \w    -31.00  63.00   1.00    1.00    --   36.21 -77.00  60.00   94
  5  \w     17.00 105.00   1.00    1.00    --   36.21  38.00-120.00   88
  6  \w     19.00 103.00   1.00    1.00    --   36.21  57.00 -30.00   84
  7  \w     19.00 103.00   1.00    1.00    --   36.21  57.00  60.00   84
  8  \w     19.00 103.00   1.00    1.00    --   36.21  57.00-120.00   84
  9  \w     23.00  90.00   1.00    1.00    --   36.21-125.00 -90.00   67
 10  \w     42.00 127.00   1.00    1.86    --  109.31 -61.00-150.00   85
 11  \w     39.00 116.00   1.00    1.86    --  109.31-111.00  60.00   77
 12  \w     83.00 177.00   1.00    1.86    --  109.31  77.00-180.00   94
 13  \w    100.00 178.00   1.00    1.86    --  109.31 111.00 150.00   78
 14  \w     92.00 178.00   1.00    1.86    --  109.31  45.00 120.00   86
 15  \w     42.00 136.00   1.00    1.86    --  109.31 -77.00  90.00   94
 16  \w     42.00 127.00   1.00    1.86    --  109.31 -61.00  60.00   85
 17  \w     83.00 177.00   1.00    1.86    --  109.31  77.00-150.00   94
 18  \w     83.00 177.00   1.00    1.86    --  109.31  77.00 -90.00   94
 19  \w    -31.00  53.00   1.00    1.00    --   36.21 -57.00-180.00   84
 20  \w    -33.00  55.00   1.00    1.00    --   36.21 -38.00 -90.00   88
 21  \w      9.00 104.00   1.00    1.00    --   36.21  77.00 150.00   95
 22  \w      9.00  69.00   1.00    1.00    --   36.21  77.00   0.00   60
 23  \w     17.00 105.00   1.00    1.00    --   36.21  38.00 150.00   88
;
_diffrn_measurement_device 'four-circle diffractometer'
_diffrn_measurement_device_type 'SuperNova, Dual, Cu at home/near, EosS2'
_diffrn_measurement_method '\w scans'
_diffrn_orient_matrix_type 'CrysAlisPro convention (1999,Acta A55,543-557)'
_diffrn_orient_matrix_UB_11 -0.0646719000
_diffrn_orient_matrix_UB_12 -0.0640654000
_diffrn_orient_matrix_UB_13 -0.0028380000
_diffrn_orient_matrix_UB_21 -0.0802044000
_diffrn_orient_matrix_UB_22 0.0444950000
_diffrn_orient_matrix_UB_23 -0.0771095000
_diffrn_orient_matrix_UB_31 0.0259941000
_diffrn_orient_matrix_UB_32 -0.0218548000
_diffrn_orient_matrix_UB_33 -0.1484089000
_diffrn_radiation_monochromator mirror
_diffrn_radiation_probe x-ray
_diffrn_radiation_type CuK\a
_diffrn_radiation_wavelength 1.54184
_diffrn_reflns_av_R_equivalents 0.0486
_diffrn_reflns_av_unetI/netI 0.0357
_diffrn_reflns_Laue_measured_fraction_full 1.000
_diffrn_reflns_Laue_measured_fraction_max 0.985
_diffrn_reflns_limit_h_max 17
_diffrn_reflns_limit_h_min -18
_diffrn_reflns_limit_k_max 21
_diffrn_reflns_limit_k_min -23
_diffrn_reflns_limit_l_max 9
_diffrn_reflns_limit_l_min -11
_diffrn_reflns_number 20088
_diffrn_reflns_point_group_measured_fraction_full 1.000
_diffrn_reflns_point_group_measured_fraction_max 0.985
_diffrn_reflns_theta_full 67.684
_diffrn_reflns_theta_max 72.482
_diffrn_reflns_theta_min 3.833
_diffrn_source 'micro-focus sealed X-ray tube'
_diffrn_source_type 'SuperNova (Cu) X-ray Source'
_exptl_absorpt_coefficient_mu 1.846
_exptl_absorpt_correction_T_max 1.00000
_exptl_absorpt_correction_T_min 0.40303
_exptl_absorpt_correction_type multi-scan
_exptl_absorpt_process_details
;
CrysAlisPro 1.171.39.35c (Rigaku Oxford Diffraction, 2017)
Empirical absorption correction using spherical harmonics,
 implemented in SCALE3 ABSPACK scaling algorithm.
;
_exptl_crystal_colour 'clear light colourless'
_exptl_crystal_colour_lustre clear
_exptl_crystal_colour_modifier light
_exptl_crystal_colour_primary colourless
_exptl_crystal_density_diffrn 1.398
_exptl_crystal_description plate
_exptl_crystal_F_000 1128
_exptl_crystal_size_max 0.33
_exptl_crystal_size_mid 0.26
_exptl_crystal_size_min 0.03
_refine_diff_density_max 0.379
_refine_diff_density_min -0.489
_refine_diff_density_rms 0.071
_refine_ls_extinction_method none
_refine_ls_goodness_of_fit_ref 1.048
_refine_ls_hydrogen_treatment constr
_refine_ls_matrix_type full
_refine_ls_number_parameters 338
_refine_ls_number_reflns 5015
_refine_ls_number_restraints 0
_refine_ls_restrained_S_all 1.048
_refine_ls_R_factor_all 0.0747
_refine_ls_R_factor_gt 0.0664
_refine_ls_shift/su_max 0.000
_refine_ls_shift/su_mean 0.000
_refine_ls_structure_factor_coef Fsqd
_refine_ls_weighting_details 'w=1/[\s^2^(Fo^2^)+(0.1211P)^2^+0.9016P] where P=(Fo^2^+2Fc^2^)/3'
_refine_ls_weighting_scheme calc
_refine_ls_wR_factor_gt 0.1850
_refine_ls_wR_factor_ref 0.1976
_reflns_Friedel_coverage 0.000
_reflns_number_gt 4205
_reflns_number_total 5015
_reflns_threshold_expression 'I > 2\s(I)'
_cod_data_source_file c9qo00039a2.cif
_cod_data_source_block fdd-2-1-20180205
_cod_database_code 1554707
_shelx_shelxl_version_number 2016/6
_chemical_oxdiff_formula 'C1 O1 N1'
_shelx_space_group_comment
;
The symmetry employed for this shelxl refinement is uniquely defined
by the following loop, which should always be used as a source of
symmetry information in preference to the above space-group names.
They are only intended as comments.
;
_shelx_estimated_absorpt_t_max 0.947
_shelx_estimated_absorpt_t_min 0.581
_reflns_odcompleteness_completeness 99.96
_reflns_odcompleteness_iscentric 1
_reflns_odcompleteness_theta 66.97
_olex2_refinement_description
;
1. Fixed Uiso
 At 1.2 times of:
  All C(H) groups, All C(H,H) groups, All N(H) groups
 At 1.5 times of:
  All C(H,H,H) groups
2.a Ternary CH refined with riding coordinates:
 C9(H9), C10(H10)
2.b Secondary CH2 refined with riding coordinates:
 C15(H15a,H15b), C11(H11a,H11b), C16(H16a,H16b), C33(H33a,H33b)
2.c Aromatic/amide H refined with riding coordinates:
 N13(H13), C29(H29), C30(H30), C5(H5)
2.d Idealised Me refined as rotating group:
 C23(H23a,H23b,H23c), C27(H27a,H27b,H27c), C34(H34a,H34b,H34c), C1(H1a,H1b,H1c)
;
_olex2_submission_special_instructions 'No special instructions were received'
_oxdiff_exptl_absorpt_empirical_details
;
Empirical correction (ABSPACK) includes:
- Absorption correction using spherical harmonics
- Frame scaling
;
_oxdiff_exptl_absorpt_empirical_full_max 2.414
_oxdiff_exptl_absorpt_empirical_full_min 0.408

loop_
_space_group_symop_operation_xyz
'x, y, z'
'-x, y+1/2, -z+1/2'
'-x, -y, -z'
'x, -y-1/2, z-1/2'

loop_
_atom_site_label
_atom_site_type_symbol
_atom_site_fract_x
_atom_site_fract_y
_atom_site_fract_z
_atom_site_U_iso_or_equiv
_atom_site_adp_type
_atom_site_occupancy
_atom_site_site_symmetry_order
_atom_site_calc_flag
_atom_site_refinement_flags_posn
Cl36 Cl 0.33936(5) 0.40811(4) 0.84576(7) 0.0528(2) Uani 1 1 d .
O26 O 0.71921(13) 0.34388(10) 0.4350(2) 0.0511(5) Uani 1 1 d .
O22 O 0.75323(13) 0.43429(10) 0.82652(19) 0.0492(5) Uani 1 1 d .
N1 N 0.50880(13) 0.39892(10) 0.64559(19) 0.0327(4) Uani 1 1 d .
N13 N 0.42912(13) 0.28768(10) 0.63870(18) 0.0354(4) Uani 1 1 d .
H13 H 0.409924 0.292310 0.547444 0.043 Uiso 1 1 calc R
O20 O 0.40616(15) 0.23650(11) 0.84746(17) 0.0555(5) Uani 1 1 d .
N8 N 0.61090(14) 0.49002(10) 0.6277(2) 0.0370(4) Uani 1 1 d .
O24 O 0.69382(16) 0.33989(11) 0.9211(2) 0.0610(6) Uani 1 1 d .
O32 O 0.86614(15) 0.53614(11) 0.3846(3) 0.0641(6) Uani 1 1 d .
O28 O 0.81973(14) 0.32448(14) 0.6357(3) 0.0706(6) Uani 1 1 d .
N6 N 0.54408(16) 0.57430(11) 0.7729(2) 0.0473(5) Uani 1 1 d .
N4 N 0.41250(17) 0.53322(12) 0.8749(2) 0.0509(6) Uani 1 1 d .
O35 O 0.8130(2) 0.62579(13) 0.5053(3) 0.0879(9) Uani 1 1 d .
C21 C 0.70538(16) 0.37544(12) 0.8197(2) 0.0373(5) Uani 1 1 d .
C2 C 0.48664(15) 0.45598(12) 0.7298(2) 0.0327(5) Uani 1 1 d .
C9 C 0.59609(15) 0.41566(11) 0.5908(2) 0.0325(5) Uani 1 1 d .
H9 H 0.587639 0.410214 0.484957 0.039 Uiso 1 1 calc R
C7 C 0.54730(16) 0.51120(12) 0.7153(2) 0.0355(5) Uani 1 1 d .
C14 C 0.38273(16) 0.24551(12) 0.7167(2) 0.0352(5) Uani 1 1 d .
C12 C 0.66560(15) 0.35865(12) 0.6616(2) 0.0346(5) Uani 1 1 d .
C10 C 0.51007(15) 0.32589(11) 0.7006(2) 0.0327(5) Uani 1 1 d .
H10 H 0.514261 0.326263 0.806709 0.039 Uiso 1 1 calc R
C15 C 0.29958(17) 0.20996(13) 0.6358(2) 0.0412(5) Uani 1 1 d .
H15A H 0.309507 0.159546 0.637021 0.049 Uiso 1 1 calc R
H15B H 0.291238 0.225340 0.535315 0.049 Uiso 1 1 calc R
C29 C 0.67752(17) 0.53284(13) 0.5846(3) 0.0410(5) Uani 1 1 d .
H29 H 0.679436 0.578945 0.618062 0.049 Uiso 1 1 calc R
C11 C 0.59916(16) 0.29599(12) 0.6566(3) 0.0386(5) Uani 1 1 d .
H11A H 0.587894 0.276219 0.559563 0.046 Uiso 1 1 calc R
H11B H 0.624319 0.259614 0.723840 0.046 Uiso 1 1 calc R
O19 O 0.05480(17) 0.21886(15) 0.6508(4) 0.1042(11) Uani 1 1 d .
C3 C 0.41897(17) 0.46987(13) 0.8133(2) 0.0402(5) Uani 1 1 d .
C25 C 0.74465(18) 0.34125(13) 0.5784(3) 0.0442(6) Uani 1 1 d .
C30 C 0.73910(18) 0.51497(14) 0.5003(3) 0.0461(6) Uani 1 1 d .
H30 H 0.738396 0.469825 0.461781 0.055 Uiso 1 1 calc R
C31 C 0.8084(2) 0.56540(15) 0.4668(3) 0.0535(7) Uani 1 1 d .
C5 C 0.4740(2) 0.58131(15) 0.8510(3) 0.0524(7) Uani 1 1 d .
H5 H 0.468077 0.625078 0.893271 0.063 Uiso 1 1 calc R
C16 C 0.2140(2) 0.22616(15) 0.7014(4) 0.0553(7) Uani 1 1 d .
H16A H 0.223281 0.212492 0.802874 0.066 Uiso 1 1 calc R
H16B H 0.202777 0.276412 0.696679 0.066 Uiso 1 1 calc R
C23 C 0.7949(2) 0.45830(17) 0.9683(3) 0.0570(7) Uani 1 1 d .
H23A H 0.821507 0.503958 0.959651 0.085 Uiso 1 1 calc GR
H23B H 0.842230 0.425916 1.007592 0.085 Uiso 1 1 calc GR
H23C H 0.748707 0.460952 1.031757 0.085 Uiso 1 1 calc GR
C17 C 0.1318(2) 0.18878(18) 0.6250(5) 0.0710(10) Uani 1 1 d .
C27 C 0.7902(2) 0.3299(2) 0.3456(4) 0.0722(10) Uani 1 1 d .
H27A H 0.765184 0.335145 0.245090 0.108 Uiso 1 1 calc GR
H27B H 0.812570 0.282729 0.362674 0.108 Uiso 1 1 calc GR
H27C H 0.840173 0.362390 0.369669 0.108 Uiso 1 1 calc GR
C34 C 0.9983(3) 0.5389(3) 0.2657(5) 0.0974(14) Uani 1 1 d .
H34A H 0.963487 0.522463 0.176874 0.146 Uiso 1 1 calc GR
H34B H 1.021590 0.499476 0.323962 0.146 Uiso 1 1 calc GR
H34C H 1.048960 0.567148 0.243866 0.146 Uiso 1 1 calc GR
C33 C 0.9388(3) 0.5812(2) 0.3454(5) 0.0932(14) Uani 1 1 d .
H33A H 0.974364 0.600636 0.432213 0.112 Uiso 1 1 calc R
H33B H 0.912240 0.619772 0.285299 0.112 Uiso 1 1 calc R
O18 O 0.1337(2) 0.13829(18) 0.5509(5) 0.1298(16) Uani 1 1 d .
C1 C -0.0295(3) 0.1863(4) 0.5804(11) 0.178(4) Uani 1 1 d .
H1A H -0.031774 0.189254 0.476941 0.267 Uiso 1 1 calc GR
H1B H -0.081772 0.210169 0.609048 0.267 Uiso 1 1 calc GR
H1C H -0.030636 0.137793 0.608838 0.267 Uiso 1 1 calc GR

loop_
_atom_site_aniso_label
_atom_site_aniso_U_11
_atom_site_aniso_U_22
_atom_site_aniso_U_33
_atom_site_aniso_U_23
_atom_site_aniso_U_13
_atom_site_aniso_U_12
Cl36 0.0540(4) 0.0542(4) 0.0584(4) -0.0013(3) 0.0363(3) -0.0012(3)
O26 0.0560(11) 0.0544(11) 0.0508(10) -0.0096(8) 0.0350(9) -0.0021(9)
O22 0.0542(11) 0.0488(10) 0.0448(9) 0.0035(8) 0.0068(8) -0.0119(8)
N1 0.0345(10) 0.0360(10) 0.0313(9) 0.0009(7) 0.0184(7) -0.0003(7)
N13 0.0414(10) 0.0464(11) 0.0212(8) -0.0008(7) 0.0139(7) -0.0099(8)
O20 0.0777(13) 0.0656(12) 0.0259(8) 0.0074(7) 0.0164(8) -0.0157(10)
N8 0.0392(10) 0.0351(10) 0.0407(10) 0.0063(8) 0.0191(8) -0.0004(8)
O24 0.0834(15) 0.0544(12) 0.0456(10) 0.0112(8) 0.0109(10) -0.0115(11)
O32 0.0584(12) 0.0594(13) 0.0841(15) 0.0059(11) 0.0433(11) -0.0098(10)
O28 0.0439(11) 0.0916(17) 0.0811(15) -0.0037(12) 0.0255(10) 0.0182(11)
N6 0.0568(13) 0.0362(11) 0.0514(12) -0.0011(9) 0.0164(10) 0.0012(9)
N4 0.0600(14) 0.0460(12) 0.0523(12) -0.0066(10) 0.0273(11) 0.0079(10)
O35 0.114(2) 0.0594(14) 0.1053(19) -0.0145(13) 0.0683(17) -0.0358(14)
C21 0.0374(11) 0.0362(12) 0.0409(12) 0.0018(9) 0.0148(9) 0.0037(9)
C2 0.0354(11) 0.0359(11) 0.0289(10) 0.0015(8) 0.0119(8) 0.0051(9)
C9 0.0343(11) 0.0368(11) 0.0303(10) 0.0030(8) 0.0178(8) 0.0005(9)
C7 0.0384(11) 0.0363(11) 0.0337(10) 0.0043(8) 0.0117(9) 0.0029(9)
C14 0.0463(12) 0.0372(11) 0.0269(10) -0.0017(8) 0.0219(9) -0.0010(9)
C12 0.0343(11) 0.0348(11) 0.0382(11) 0.0007(8) 0.0177(9) 0.0027(9)
C10 0.0396(12) 0.0337(11) 0.0277(9) -0.0009(8) 0.0144(8) -0.0035(9)
C15 0.0486(14) 0.0443(13) 0.0355(11) -0.0021(9) 0.0218(10) -0.0077(11)
C29 0.0466(13) 0.0388(12) 0.0407(12) 0.0093(9) 0.0175(10) -0.0065(10)
C11 0.0433(13) 0.0347(12) 0.0417(12) -0.0015(9) 0.0199(10) -0.0018(10)
O19 0.0465(13) 0.0803(18) 0.191(3) -0.031(2) 0.0354(17) 0.0007(12)
C3 0.0436(13) 0.0447(13) 0.0359(11) 0.0002(9) 0.0183(10) 0.0065(10)
C25 0.0439(13) 0.0390(13) 0.0553(14) -0.0033(10) 0.0264(11) 0.0008(10)
C30 0.0488(14) 0.0397(13) 0.0545(14) 0.0085(11) 0.0241(11) -0.0041(11)
C31 0.0603(17) 0.0513(16) 0.0556(15) 0.0069(12) 0.0310(13) -0.0089(13)
C5 0.0681(18) 0.0400(14) 0.0535(15) -0.0070(11) 0.0234(13) 0.0059(12)
C16 0.0502(16) 0.0479(15) 0.0742(18) -0.0108(13) 0.0310(14) -0.0043(12)
C23 0.0555(16) 0.0613(17) 0.0540(15) -0.0125(13) 0.0073(13) -0.0021(13)
C17 0.0464(17) 0.0536(18) 0.118(3) -0.0158(18) 0.0303(17) -0.0032(13)
C27 0.077(2) 0.080(2) 0.074(2) -0.0234(17) 0.0588(18) -0.0134(18)
C34 0.062(2) 0.136(4) 0.104(3) 0.008(3) 0.045(2) -0.016(2)
C33 0.088(3) 0.086(3) 0.122(3) 0.004(2) 0.072(3) -0.029(2)
O18 0.0604(16) 0.103(2) 0.224(4) -0.088(3) 0.016(2) -0.0047(16)
C1 0.043(2) 0.153(6) 0.336(11) -0.073(6) 0.020(4) -0.009(3)

loop_
_atom_type_symbol
_atom_type_description
_atom_type_scat_dispersion_real
_atom_type_scat_dispersion_imag
_atom_type_scat_source
C C 0.0181 0.0091 'International Tables Vol C Tables 4.2.6.8 and 6.1.1.4'
H H 0.0000 0.0000 'International Tables Vol C Tables 4.2.6.8 and 6.1.1.4'
Cl Cl 0.3639 0.7018 'International Tables Vol C Tables 4.2.6.8 and 6.1.1.4'
N N 0.0311 0.0180 'International Tables Vol C Tables 4.2.6.8 and 6.1.1.4'
O O 0.0492 0.0322 'International Tables Vol C Tables 4.2.6.8 and 6.1.1.4'

loop_
_geom_angle_atom_site_label_1
_geom_angle_atom_site_label_2
_geom_angle_atom_site_label_3
_geom_angle
C25 O26 C27 116.5(2)
C21 O22 C23 117.7(2)
C2 N1 C9 107.78(17)
C2 N1 C10 121.75(16)
C9 N1 C10 110.65(17)
C14 N13 H13 118.6
C14 N13 C10 122.79(18)
C10 N13 H13 118.6
C7 N8 C9 109.28(18)
C29 N8 C9 126.3(2)
C29 N8 C7 124.4(2)
C31 O32 C33 116.2(3)
C7 N6 C5 112.6(2)
C5 N4 C3 117.2(2)
O22 C21 C12 110.48(19)
O24 C21 O22 125.3(2)
O24 C21 C12 124.2(2)
C7 C2 N1 109.16(18)
C3 C2 N1 135.2(2)
C3 C2 C7 115.6(2)
N1 C9 H9 109.3
N1 C9 C12 104.39(16)
N8 C9 N1 103.55(17)
N8 C9 H9 109.3
N8 C9 C12 120.27(18)
C12 C9 H9 109.3
N8 C7 C2 109.2(2)
N6 C7 N8 124.8(2)
N6 C7 C2 126.0(2)
N13 C14 C15 116.06(18)
O20 C14 N13 122.1(2)
O20 C14 C15 121.9(2)
C21 C12 C9 113.20(18)
C11 C12 C21 110.08(18)
C11 C12 C9 98.82(17)
C25 C12 C21 108.66(19)
C25 C12 C9 115.72(18)
C25 C12 C11 109.94(19)
N1 C10 H10 109.7
N1 C10 C11 103.06(16)
N13 C10 N1 111.50(18)
N13 C10 H10 109.7
N13 C10 C11 112.97(18)
C11 C10 H10 109.7
C14 C15 H15A 109.3
C14 C15 H15B 109.3
C14 C15 C16 111.7(2)
H15A C15 H15B 108.0
C16 C15 H15A 109.3
C16 C15 H15B 109.3
N8 C29 H29 116.8
C30 C29 N8 126.4(2)
C30 C29 H29 116.8
C12 C11 H11A 110.7
C12 C11 H11B 110.7
C10 C11 C12 105.29(18)
C10 C11 H11A 110.7
C10 C11 H11B 110.7
H11A C11 H11B 108.8
C17 O19 C1 115.3(4)
N4 C3 Cl36 116.71(18)
N4 C3 C2 121.0(2)
C2 C3 Cl36 122.24(19)
O26 C25 C12 112.1(2)
O28 C25 O26 124.4(2)
O28 C25 C12 123.4(2)
C29 C30 H30 119.7
C29 C30 C31 120.7(2)
C31 C30 H30 119.7
O32 C31 C30 111.2(2)
O35 C31 O32 123.6(3)
O35 C31 C30 125.1(3)
N6 C5 H5 116.2
N4 C5 N6 127.7(2)
N4 C5 H5 116.2
C15 C16 H16A 109.2
C15 C16 H16B 109.2
H16A C16 H16B 107.9
C17 C16 C15 111.9(2)
C17 C16 H16A 109.2
C17 C16 H16B 109.2
O22 C23 H23A 109.5
O22 C23 H23B 109.5
O22 C23 H23C 109.5
H23A C23 H23B 109.5
H23A C23 H23C 109.5
H23B C23 H23C 109.5
O19 C17 C16 111.1(3)
O18 C17 O19 123.3(3)
O18 C17 C16 125.6(3)
O26 C27 H27A 109.5
O26 C27 H27B 109.5
O26 C27 H27C 109.5
H27A C27 H27B 109.5
H27A C27 H27C 109.5
H27B C27 H27C 109.5
H34A C34 H34B 109.5
H34A C34 H34C 109.5
H34B C34 H34C 109.5
C33 C34 H34A 109.5
C33 C34 H34B 109.5
C33 C34 H34C 109.5
O32 C33 C34 108.2(3)
O32 C33 H33A 110.1
O32 C33 H33B 110.1
C34 C33 H33A 110.1
C34 C33 H33B 110.1
H33A C33 H33B 108.4
O19 C1 H1A 109.5
O19 C1 H1B 109.5
O19 C1 H1C 109.5
H1A C1 H1B 109.5
H1A C1 H1C 109.5
H1B C1 H1C 109.5

loop_
_geom_bond_atom_site_label_1
_geom_bond_atom_site_label_2
_geom_bond_distance
Cl36 C3 1.712(3)
O26 C25 1.334(3)
O26 C27 1.445(3)
O22 C21 1.318(3)
O22 C23 1.447(3)
N1 C2 1.403(3)
N1 C9 1.476(3)
N1 C10 1.480(3)
N13 H13 0.8600
N13 C14 1.331(3)
N13 C10 1.440(3)
O20 C14 1.228(3)
N8 C9 1.465(3)
N8 C7 1.381(3)
N8 C29 1.374(3)
O24 C21 1.192(3)
O32 C31 1.339(3)
O32 C33 1.452(4)
O28 C25 1.196(3)
N6 C7 1.318(3)
N6 C5 1.345(4)
N4 C3 1.344(3)
N4 C5 1.325(4)
O35 C31 1.203(4)
C21 C12 1.537(3)
C2 C7 1.395(3)
C2 C3 1.368(3)
C9 H9 0.9800
C9 C12 1.568(3)
C14 C15 1.499(3)
C12 C11 1.535(3)
C12 C25 1.517(3)
C10 H10 0.9800
C10 C11 1.531(3)
C15 H15A 0.9700
C15 H15B 0.9700
C15 C16 1.502(3)
C29 H29 0.9300
C29 C30 1.320(4)
C11 H11A 0.9700
C11 H11B 0.9700
O19 C17 1.317(4)
O19 C1 1.452(6)
C30 H30 0.9300
C30 C31 1.461(3)
C5 H5 0.9300
C16 H16A 0.9700
C16 H16B 0.9700
C16 C17 1.489(4)
C23 H23A 0.9600
C23 H23B 0.9600
C23 H23C 0.9600
C17 O18 1.185(4)
C27 H27A 0.9600
C27 H27B 0.9600
C27 H27C 0.9600
C34 H34A 0.9600
C34 H34B 0.9600
C34 H34C 0.9600
C34 C33 1.462(6)
C33 H33A 0.9700
C33 H33B 0.9700
C1 H1A 0.9600
C1 H1B 0.9600
C1 H1C 0.9600
